data_4033518
loop_
_publ_author_name
'Yang, Jianguo'
'Mo, Hanjie'
'Jin, Xiuxiu'
'Cao, Dongdong'
'Wu, Haijian'
'Chen, Di'
'Wang, Zhiming'

_publ_section_title
;
 Vinylogous Elimination/Heck Coupling/Allylation Domino Reactions: Access
 to 2-Substituted 2,3-Dihydrobenzofurans and Indolines.
;
_journal_issue 5
_journal_name_full 'The Journal of organic chemistry'
_journal_page_first 2592
_journal_page_last 2600
_journal_paper_doi 10.1021/acs.joc.7b02986
_journal_volume 83
_journal_year 2018
_chemical_formula_moiety 'C28 H27 N O5 S'
_chemical_formula_sum 'C28 H27 N O5 S'
_chemical_formula_weight 489.56
_space_group_crystal_system orthorhombic
_space_group_IT_number 61
_space_group_name_Hall '-P 2ac 2ab'
_space_group_name_H-M_alt 'P b c a'
_symmetry_space_group_name_Hall '-P 2ac 2ab'
_symmetry_space_group_name_H-M 'P b c a'
_atom_sites_solution_hydrogens geom
_atom_sites_solution_primary dual
_audit_creation_date 2017-01-05
_audit_creation_method
;
Olex2 1.2
(compiled 2016.11.30 svn.r3356 for OlexSys, GUI svn.r5269)
;
_cell_angle_alpha 90
_cell_angle_beta 90
_cell_angle_gamma 90
_cell_formula_units_Z 8
_cell_length_a 15.4536(15)
_cell_length_b 12.9941(12)
_cell_length_c 24.233(2)
_cell_measurement_reflns_used 6309
_cell_measurement_temperature 130
_cell_measurement_theta_max 27.31
_cell_measurement_theta_min 2.21
_cell_volume 4866.1(8)
_computing_cell_refinement 'SAINT v7.68A (Bruker, 2009)'
_computing_data_reduction 'SAINT v7.68A (Bruker, 2009)'
_computing_molecular_graphics 'Olex2 (Dolomanov et al., 2009)'
_computing_publication_material 'Olex2 (Dolomanov et al., 2009)'
_computing_structure_refinement 'ShelXL (Sheldrick, 2015)'
_computing_structure_solution 'ShelXT (Sheldrick, 2015)'
_diffrn_ambient_temperature 130
_diffrn_measured_fraction_theta_full 1.000
_diffrn_measured_fraction_theta_max 0.997
_diffrn_measurement_device_type 'Bruker APEX-II CCD'
_diffrn_measurement_method '\f and \w scans'
_diffrn_radiation_monochromator graphite
_diffrn_radiation_type MoK\a
_diffrn_radiation_wavelength 0.71073
_diffrn_reflns_av_R_equivalents 0.0660
_diffrn_reflns_av_unetI/netI 0.0446
_diffrn_reflns_Laue_measured_fraction_full 1.000
_diffrn_reflns_Laue_measured_fraction_max 0.997
_diffrn_reflns_limit_h_max 22
_diffrn_reflns_limit_h_min -19
_diffrn_reflns_limit_k_max 18
_diffrn_reflns_limit_k_min -18
_diffrn_reflns_limit_l_max 34
_diffrn_reflns_limit_l_min -34
_diffrn_reflns_number 47045
_diffrn_reflns_point_group_measured_fraction_full 1.000
_diffrn_reflns_point_group_measured_fraction_max 0.997
_diffrn_reflns_theta_full 25.242
_diffrn_reflns_theta_max 30.617
_diffrn_reflns_theta_min 1.681
_diffrn_standards_number 0
_exptl_absorpt_coefficient_mu 0.173
_exptl_absorpt_correction_T_max 0.7461
_exptl_absorpt_correction_T_min 0.6645
_exptl_absorpt_correction_type multi-scan
_exptl_absorpt_process_details
;
SADABS-2008/1 (Bruker,2008) was used for absorption correction.
wR2(int) was 0.0760 before and 0.0552 after correction.
The Ratio of minimum to maximum transmission is 0.8906.
The \l/2 correction factor is 0.0015.
;
_exptl_crystal_colour colourless
_exptl_crystal_density_diffrn 1.336
_exptl_crystal_description plate
_exptl_crystal_F_000 2064
_exptl_crystal_size_max 0.18
_exptl_crystal_size_mid 0.15
_exptl_crystal_size_min 0.03
_refine_diff_density_max 0.331
_refine_diff_density_min -0.390
_refine_diff_density_rms 0.057
_refine_ls_extinction_method none
_refine_ls_goodness_of_fit_ref 1.009
_refine_ls_hydrogen_treatment constr
_refine_ls_matrix_type full
_refine_ls_number_parameters 319
_refine_ls_number_reflns 7479
_refine_ls_number_restraints 0
_refine_ls_restrained_S_all 1.009
_refine_ls_R_factor_all 0.0817
_refine_ls_R_factor_gt 0.0486
_refine_ls_shift/su_max 0.001
_refine_ls_shift/su_mean 0.000
_refine_ls_structure_factor_coef Fsqd
_refine_ls_weighting_details 'w=1/[\s^2^(Fo^2^)+(0.0454P)^2^+2.4284P] where P=(Fo^2^+2Fc^2^)/3'
_refine_ls_weighting_scheme calc
_refine_ls_wR_factor_gt 0.1030
_refine_ls_wR_factor_ref 0.1182
_reflns_Friedel_coverage 0.000
_reflns_number_gt 5230
_reflns_number_total 7479
_reflns_threshold_expression 'I > 2\s(I)'
_cod_data_source_file jo7b02986_si_002.cif
_cod_data_source_block dm17012_cmpd_6w
_cod_depositor_comments 'Adding full bibliography for 4033516--4033518.cif.'
_cod_database_code 4033518
_shelx_space_group_comment
;
The symmetry employed for this shelxl refinement is uniquely defined
by the following loop, which should always be used as a source of
symmetry information in preference to the above space-group names.
They are only intended as comments.
;
_shelx_estimated_absorpt_t_max 0.995
_shelx_estimated_absorpt_t_min 0.970
_olex2_refinement_description
;
1. Fixed Uiso
 At 1.2 times of:
  All C(H) groups, All C(H,H) groups
 At 1.5 times of:
  All C(H,H,H) groups
2.a Ternary CH refined with riding coordinates:
 C1(H1)
2.b Secondary CH2 refined with riding coordinates:
 C2(H2A,H2B), C20(H20A,H20B)
2.c Aromatic/amide H refined with riding coordinates:
 C4(H4), C6(H6), C7(H7), C12(H12), C14(H14), C15(H15), C16(H16), C17(H17),
 C18(H18), C23(H23), C24(H24), C26(H26), C27(H27)
2.d Idealised Me refined as rotating group:
 C10(H10A,H10B,H10C), C21(H21A,H21B,H21C), C28(H28A,H28B,H28C)
;
_shelx_shelxl_version_number 2016/6
_olex2_submission_special_instructions 'No special instructions were received'

loop_
_space_group_symop_operation_xyz
'x, y, z'
'-x+1/2, -y, z+1/2'
'-x, y+1/2, -z+1/2'
'x+1/2, -y+1/2, -z'
'-x, -y, -z'
'x-1/2, y, -z-1/2'
'x, -y-1/2, z-1/2'
'-x-1/2, y-1/2, z'

loop_
_atom_site_label
_atom_site_type_symbol
_atom_site_fract_x
_atom_site_fract_y
_atom_site_fract_z
_atom_site_U_iso_or_equiv
_atom_site_adp_type
_atom_site_occupancy
_atom_site_site_symmetry_order
_atom_site_calc_flag
_atom_site_refinement_flags_posn
S1 S 0.52582(3) 0.35912(3) 0.71385(2) 0.02323(10) Uani 1 1 d .
O1 O 0.54052(9) 0.28170(9) 0.75476(5) 0.0330(3) Uani 1 1 d .
O2 O 0.59303(8) 0.43048(10) 0.69990(5) 0.0316(3) Uani 1 1 d .
O3 O 0.72141(8) 0.32978(10) 0.56681(7) 0.0436(4) Uani 1 1 d .
O4 O 0.60763(7) 0.22222(8) 0.56782(5) 0.0256(3) Uani 1 1 d .
O5 O 0.24196(9) -0.03776(10) 0.56581(5) 0.0364(3) Uani 1 1 d .
N1 N 0.50260(9) 0.29973(10) 0.65525(5) 0.0210(3) Uani 1 1 d .
C1 C 0.49159(10) 0.36600(11) 0.60456(6) 0.0196(3) Uani 1 1 d .
H1 H 0.459493 0.429756 0.615296 0.024 Uiso 1 1 calc R
C2 C 0.43293(10) 0.30132(11) 0.56551(6) 0.0193(3) Uani 1 1 d .
H2A H 0.381145 0.340974 0.554272 0.023 Uiso 1 1 calc R
H2B H 0.465021 0.280101 0.532029 0.023 Uiso 1 1 calc R
C3 C 0.40781(9) 0.20897(11) 0.59966(6) 0.0178(3) Uani 1 1 d .
C4 C 0.35355(10) 0.12846(11) 0.58614(6) 0.0194(3) Uani 1 1 d .
H4 H 0.325497 0.126927 0.551266 0.023 Uiso 1 1 calc R
C5 C 0.34018(10) 0.04887(12) 0.62435(7) 0.0209(3) Uani 1 1 d .
C6 C 0.38221(11) 0.05226(12) 0.67532(7) 0.0247(3) Uani 1 1 d .
H6 H 0.373075 -0.001826 0.701046 0.030 Uiso 1 1 calc R
C7 C 0.43711(11) 0.13291(12) 0.68934(7) 0.0259(3) Uani 1 1 d .
H7 H 0.465976 0.134219 0.723947 0.031 Uiso 1 1 calc R
C8 C 0.44842(10) 0.21138(11) 0.65122(6) 0.0192(3) Uani 1 1 d .
C9 C 0.28054(10) -0.03763(12) 0.60993(7) 0.0245(3) Uani 1 1 d .
C10 C 0.26869(12) -0.12424(13) 0.65078(8) 0.0301(4) Uani 1 1 d .
H10A H 0.237104 -0.098859 0.683093 0.045 Uiso 1 1 calc GR
H10B H 0.325472 -0.150049 0.662305 0.045 Uiso 1 1 calc GR
H10C H 0.235810 -0.180042 0.633439 0.045 Uiso 1 1 calc GR
C11 C 0.57800(10) 0.39704(12) 0.58086(7) 0.0214(3) Uani 1 1 d .
C12 C 0.59994(10) 0.49361(12) 0.56708(7) 0.0229(3) Uani 1 1 d .
H12 H 0.656864 0.502088 0.552990 0.027 Uiso 1 1 calc R
C13 C 0.54763(10) 0.58859(12) 0.57082(6) 0.0218(3) Uani 1 1 d .
C14 C 0.45825(11) 0.59234(13) 0.56213(7) 0.0254(3) Uani 1 1 d .
H14 H 0.427679 0.531243 0.553009 0.031 Uiso 1 1 calc R
C15 C 0.41384(12) 0.68508(14) 0.56678(7) 0.0330(4) Uani 1 1 d .
H15 H 0.352993 0.686704 0.561245 0.040 Uiso 1 1 calc R
C16 C 0.45760(14) 0.77496(14) 0.57939(8) 0.0370(4) Uani 1 1 d .
H16 H 0.426811 0.837909 0.582882 0.044 Uiso 1 1 calc R
C17 C 0.54645(13) 0.77286(13) 0.58689(7) 0.0328(4) Uani 1 1 d .
H17 H 0.576750 0.834504 0.595309 0.039 Uiso 1 1 calc R
C18 C 0.59097(12) 0.68115(12) 0.58214(7) 0.0260(3) Uani 1 1 d .
H18 H 0.652041 0.680684 0.586620 0.031 Uiso 1 1 calc R
C19 C 0.64460(11) 0.31526(12) 0.57146(7) 0.0254(3) Uani 1 1 d .
C20 C 0.66352(11) 0.13533(12) 0.55599(8) 0.0299(4) Uani 1 1 d .
H20A H 0.704841 0.124470 0.586664 0.036 Uiso 1 1 calc R
H20B H 0.696804 0.147908 0.521740 0.036 Uiso 1 1 calc R
C21 C 0.60642(14) 0.04274(14) 0.54925(10) 0.0425(5) Uani 1 1 d .
H21A H 0.567821 0.053042 0.517646 0.064 Uiso 1 1 calc GR
H21B H 0.571851 0.033052 0.582759 0.064 Uiso 1 1 calc GR
H21C H 0.642296 -0.018331 0.542961 0.064 Uiso 1 1 calc GR
C22 C 0.43524(10) 0.43186(12) 0.73440(6) 0.0218(3) Uani 1 1 d .
C23 C 0.38229(11) 0.39599(13) 0.77693(7) 0.0276(4) Uani 1 1 d .
H23 H 0.391860 0.330004 0.792667 0.033 Uiso 1 1 calc R
C24 C 0.31540(12) 0.45808(15) 0.79595(7) 0.0332(4) Uani 1 1 d .
H24 H 0.279504 0.434215 0.825095 0.040 Uiso 1 1 calc R
C25 C 0.30009(11) 0.55459(14) 0.77305(7) 0.0306(4) Uani 1 1 d .
C26 C 0.35171(11) 0.58735(13) 0.72927(7) 0.0284(4) Uani 1 1 d .
H26 H 0.339840 0.651499 0.712056 0.034 Uiso 1 1 calc R
C27 C 0.42002(11) 0.52794(12) 0.71045(7) 0.0245(3) Uani 1 1 d .
H27 H 0.456149 0.552294 0.681544 0.029 Uiso 1 1 calc R
C28 C 0.23159(13) 0.62572(17) 0.79590(9) 0.0447(5) Uani 1 1 d .
H28A H 0.259091 0.678893 0.818600 0.067 Uiso 1 1 calc GR
H28B H 0.190960 0.586142 0.818566 0.067 Uiso 1 1 calc GR
H28C H 0.200287 0.658288 0.765376 0.067 Uiso 1 1 calc GR

loop_
_atom_site_aniso_label
_atom_site_aniso_U_11
_atom_site_aniso_U_22
_atom_site_aniso_U_33
_atom_site_aniso_U_23
_atom_site_aniso_U_13
_atom_site_aniso_U_12
S1 0.02410(19) 0.02084(18) 0.02474(18) -0.00362(15) -0.00704(15) 0.00015(15)
O1 0.0431(7) 0.0284(6) 0.0274(6) -0.0009(5) -0.0139(5) 0.0092(6)
O2 0.0240(6) 0.0329(7) 0.0377(7) -0.0106(5) -0.0046(5) -0.0077(5)
O3 0.0209(6) 0.0258(7) 0.0840(11) -0.0032(7) 0.0020(6) 0.0005(5)
O4 0.0217(6) 0.0148(5) 0.0402(7) -0.0045(5) -0.0005(5) 0.0012(4)
O5 0.0360(7) 0.0336(7) 0.0395(7) 0.0000(6) -0.0073(6) -0.0133(6)
N1 0.0266(7) 0.0146(6) 0.0219(6) -0.0011(5) -0.0045(5) -0.0017(5)
C1 0.0216(7) 0.0137(6) 0.0235(7) 0.0003(6) -0.0017(6) 0.0002(6)
C2 0.0188(7) 0.0175(7) 0.0217(7) 0.0016(6) -0.0022(5) -0.0009(6)
C3 0.0179(7) 0.0156(7) 0.0200(7) 0.0006(5) 0.0011(5) 0.0034(5)
C4 0.0189(7) 0.0182(7) 0.0213(7) -0.0016(6) 0.0002(6) 0.0016(6)
C5 0.0194(7) 0.0166(7) 0.0267(8) -0.0009(6) 0.0023(6) 0.0006(6)
C6 0.0282(8) 0.0177(7) 0.0281(8) 0.0055(6) -0.0007(6) -0.0014(6)
C7 0.0321(9) 0.0216(8) 0.0240(8) 0.0035(6) -0.0065(6) -0.0011(7)
C8 0.0200(7) 0.0145(7) 0.0231(7) -0.0004(6) -0.0013(6) 0.0010(6)
C9 0.0209(8) 0.0186(8) 0.0339(9) -0.0030(6) 0.0044(6) -0.0018(6)
C10 0.0296(9) 0.0211(8) 0.0397(10) -0.0001(7) 0.0075(7) -0.0053(7)
C11 0.0198(7) 0.0164(7) 0.0279(8) -0.0020(6) -0.0019(6) -0.0003(6)
C12 0.0205(7) 0.0186(7) 0.0294(8) -0.0007(6) -0.0009(6) -0.0028(6)
C13 0.0253(8) 0.0173(7) 0.0228(7) 0.0023(6) -0.0004(6) -0.0006(6)
C14 0.0256(8) 0.0238(8) 0.0269(8) 0.0054(6) -0.0005(6) -0.0015(6)
C15 0.0293(9) 0.0332(9) 0.0366(9) 0.0094(8) 0.0051(7) 0.0089(8)
C16 0.0503(12) 0.0249(9) 0.0358(10) 0.0036(7) 0.0104(9) 0.0139(8)
C17 0.0513(11) 0.0178(8) 0.0294(9) -0.0009(7) 0.0000(8) -0.0007(8)
C18 0.0317(9) 0.0184(7) 0.0279(8) 0.0030(6) -0.0040(7) -0.0035(7)
C19 0.0234(8) 0.0172(7) 0.0355(9) -0.0002(6) -0.0023(7) 0.0005(6)
C20 0.0271(8) 0.0184(8) 0.0441(10) -0.0051(7) -0.0023(7) 0.0070(7)
C21 0.0466(12) 0.0194(8) 0.0614(13) -0.0068(9) 0.0048(10) 0.0010(8)
C22 0.0243(8) 0.0190(7) 0.0221(7) -0.0043(6) -0.0046(6) -0.0022(6)
C23 0.0324(9) 0.0254(8) 0.0250(8) 0.0003(6) -0.0031(7) -0.0045(7)
C24 0.0319(9) 0.0398(10) 0.0279(9) -0.0048(8) 0.0035(7) -0.0067(8)
C25 0.0252(8) 0.0325(9) 0.0342(9) -0.0128(7) -0.0049(7) -0.0022(7)
C26 0.0305(9) 0.0192(8) 0.0354(9) -0.0057(7) -0.0080(7) -0.0010(7)
C27 0.0290(8) 0.0178(7) 0.0267(8) -0.0017(6) -0.0031(6) -0.0040(6)
C28 0.0364(11) 0.0468(12) 0.0510(12) -0.0242(10) -0.0016(9) 0.0054(9)

loop_
_atom_type_symbol
_atom_type_description
_atom_type_scat_dispersion_real
_atom_type_scat_dispersion_imag
_atom_type_scat_source
C C 0.0033 0.0016 'International Tables Vol C Tables 4.2.6.8 and 6.1.1.4'
H H 0.0000 0.0000 'International Tables Vol C Tables 4.2.6.8 and 6.1.1.4'
N N 0.0061 0.0033 'International Tables Vol C Tables 4.2.6.8 and 6.1.1.4'
O O 0.0106 0.0060 'International Tables Vol C Tables 4.2.6.8 and 6.1.1.4'
S S 0.1246 0.1234 'International Tables Vol C Tables 4.2.6.8 and 6.1.1.4'

loop_
_geom_angle_atom_site_label_1
_geom_angle_atom_site_label_2
_geom_angle_atom_site_label_3
_geom_angle
O1 S1 O2 120.23(8)
O1 S1 N1 107.52(7)
O1 S1 C22 107.92(8)
O2 S1 N1 104.86(7)
O2 S1 C22 107.19(7)
N1 S1 C22 108.70(7)
C19 O4 C20 117.48(13)
C1 N1 S1 117.16(10)
C8 N1 S1 124.20(10)
C8 N1 C1 109.73(11)
N1 C1 H1 108.5
N1 C1 C2 104.61(11)
C2 C1 H1 108.5
C11 C1 N1 111.26(12)
C11 C1 H1 108.5
C11 C1 C2 115.36(13)
C1 C2 H2A 110.9
C1 C2 H2B 110.9
H2A C2 H2B 108.9
C3 C2 C1 104.23(12)
C3 C2 H2A 110.9
C3 C2 H2B 110.9
C4 C3 C2 128.98(13)
C4 C3 C8 120.11(14)
C8 C3 C2 110.91(13)
C3 C4 H4 120.3
C3 C4 C5 119.43(14)
C5 C4 H4 120.3
C4 C5 C9 119.38(14)
C6 C5 C4 119.47(14)
C6 C5 C9 121.15(14)
C5 C6 H6 119.2
C7 C6 C5 121.59(15)
C7 C6 H6 119.2
C6 C7 H7 121.0
C8 C7 C6 117.91(15)
C8 C7 H7 121.0
C3 C8 N1 110.07(13)
C7 C8 N1 128.38(14)
C7 C8 C3 121.47(14)
O5 C9 C5 120.36(15)
O5 C9 C10 120.82(15)
C5 C9 C10 118.82(14)
C9 C10 H10A 109.5
C9 C10 H10B 109.5
C9 C10 H10C 109.5
H10A C10 H10B 109.5
H10A C10 H10C 109.5
H10B C10 H10C 109.5
C12 C11 C1 124.63(14)
C12 C11 C19 116.89(14)
C19 C11 C1 118.48(13)
C11 C12 H12 115.6
C11 C12 C13 128.85(15)
C13 C12 H12 115.6
C14 C13 C12 124.07(14)
C14 C13 C18 118.09(15)
C18 C13 C12 117.80(15)
C13 C14 H14 119.8
C15 C14 C13 120.36(16)
C15 C14 H14 119.8
C14 C15 H15 119.7
C16 C15 C14 120.52(17)
C16 C15 H15 119.7
C15 C16 H16 120.1
C15 C16 C17 119.78(17)
C17 C16 H16 120.1
C16 C17 H17 120.0
C18 C17 C16 119.99(17)
C18 C17 H17 120.0
C13 C18 H18 119.4
C17 C18 C13 121.20(17)
C17 C18 H18 119.4
O3 C19 O4 123.65(15)
O3 C19 C11 125.41(15)
O4 C19 C11 110.93(13)
O4 C20 H20A 110.3
O4 C20 H20B 110.3
O4 C20 C21 107.18(14)
H20A C20 H20B 108.5
C21 C20 H20A 110.3
C21 C20 H20B 110.3
C20 C21 H21A 109.5
C20 C21 H21B 109.5
C20 C21 H21C 109.5
H21A C21 H21B 109.5
H21A C21 H21C 109.5
H21B C21 H21C 109.5
C23 C22 S1 119.71(13)
C23 C22 C27 120.43(15)
C27 C22 S1 119.74(13)
C22 C23 H23 120.4
C24 C23 C22 119.14(16)
C24 C23 H23 120.4
C23 C24 H24 119.4
C23 C24 C25 121.14(17)
C25 C24 H24 119.4
C24 C25 C26 118.78(16)
C24 C25 C28 121.62(18)
C26 C25 C28 119.56(18)
C25 C26 H26 119.4
C27 C26 C25 121.11(16)
C27 C26 H26 119.4
C22 C27 H27 120.3
C26 C27 C22 119.32(16)
C26 C27 H27 120.3
C25 C28 H28A 109.5
C25 C28 H28B 109.5
C25 C28 H28C 109.5
H28A C28 H28B 109.5
H28A C28 H28C 109.5
H28B C28 H28C 109.5

loop_
_geom_bond_atom_site_label_1
_geom_bond_atom_site_label_2
_geom_bond_distance
S1 O1 1.4305(12)
S1 O2 1.4328(13)
S1 N1 1.6554(13)
S1 C22 1.7609(16)
O3 C19 1.207(2)
O4 C19 1.3401(19)
O4 C20 1.4502(19)
O5 C9 1.224(2)
N1 C1 1.5099(19)
N1 C8 1.4243(19)
C1 H1 1.0000
C1 C2 1.557(2)
C1 C11 1.509(2)
C2 H2A 0.9900
C2 H2B 0.9900
C2 C3 1.509(2)
C3 C4 1.380(2)
C3 C8 1.398(2)
C4 H4 0.9500
C4 C5 1.403(2)
C5 C6 1.396(2)
C5 C9 1.495(2)
C6 H6 0.9500
C6 C7 1.390(2)
C7 H7 0.9500
C7 C8 1.387(2)
C9 C10 1.510(2)
C10 H10A 0.9800
C10 H10B 0.9800
C10 H10C 0.9800
C11 C12 1.342(2)
C11 C19 1.497(2)
C12 H12 0.9500
C12 C13 1.478(2)
C13 C14 1.398(2)
C13 C18 1.404(2)
C14 H14 0.9500
C14 C15 1.391(2)
C15 H15 0.9500
C15 C16 1.384(3)
C16 H16 0.9500
C16 C17 1.385(3)
C17 H17 0.9500
C17 C18 1.381(2)
C18 H18 0.9500
C20 H20A 0.9900
C20 H20B 0.9900
C20 C21 1.501(3)
C21 H21A 0.9800
C21 H21B 0.9800
C21 H21C 0.9800
C22 C23 1.396(2)
C22 C27 1.397(2)
C23 H23 0.9500
C23 C24 1.390(3)
C24 H24 0.9500
C24 C25 1.392(3)
C25 C26 1.394(3)
C25 C28 1.510(3)
C26 H26 0.9500
C26 C27 1.385(2)
C27 H27 0.9500
C28 H28A 0.9800
C28 H28B 0.9800
C28 H28C 0.9800
